data_7131717
loop_
_publ_author_name
'Nishiuchi, Tomohiko'
'Uchida, Kazuyuki'
'Kubo, Takashi'

_publ_section_title
;
 Synthesis and structural evaluation of closed-shell folded and open-shell
 twisted hexabenzo[5.6.7]quinarene.
;
_journal_issue 48
_journal_name_full 'Chemical communications (Cambridge, England)'
_journal_page_first 7379
_journal_page_last 7382
_journal_paper_doi 10.1039/d3cc02157b
_journal_volume 59
_journal_year 2023
_chemical_formula_moiety 'C42 H26'
_chemical_formula_sum 'C42 H26'
_chemical_formula_weight 530.63
_space_group_crystal_system monoclinic
_space_group_IT_number 15
_space_group_name_Hall '-C 2yc'
_space_group_name_H-M_alt 'C 1 2/c 1'
_atom_sites_solution_hydrogens geom
_atom_sites_solution_primary dual
_audit_creation_date 2022-10-12
_audit_creation_method
;
Olex2 1.3
(compiled 2020.11.12 svn.r5f609507 for OlexSys, GUI svn.r6408)
;
_audit_update_record
;
2023-04-14 deposited with the CCDC.	2023-05-26 downloaded from the CCDC.
;
_cell_angle_alpha 90
_cell_angle_beta 123.766(6)
_cell_angle_gamma 90
_cell_formula_units_Z 8
_cell_length_a 26.2349(11)
_cell_length_b 10.4272(3)
_cell_length_c 24.3603(10)
_cell_measurement_reflns_used 13269
_cell_measurement_temperature 120.15
_cell_measurement_theta_max 30.8120
_cell_measurement_theta_min 1.8230
_cell_volume 5539.8(5)
_computing_cell_refinement 'CrysAlisPro 1.171.40.75a (Rigaku OD, 2020)'
_computing_data_collection 'CrysAlisPro 1.171.40.75a (Rigaku OD, 2020)'
_computing_data_reduction 'CrysAlisPro 1.171.40.75a (Rigaku OD, 2020)'
_computing_molecular_graphics 'Olex2 1.3 (Dolomanov et al., 2009)'
_computing_publication_material 'Olex2 1.3 (Dolomanov et al., 2009)'
_computing_structure_refinement 'SHELXL 2018/3 (Sheldrick, 2015)'
_computing_structure_solution 'SHELXT 2018/2 (Sheldrick, 2018)'
_diffrn_ambient_temperature 120.15
_diffrn_detector 'Hybrid Pixel Array Detector'
_diffrn_detector_area_resol_mean 10.0000
_diffrn_detector_type HyPix
_diffrn_measured_fraction_theta_full 1.000
_diffrn_measured_fraction_theta_max 0.852
_diffrn_measurement_details
;
List of Runs (angles in degrees, time in seconds):

  # Type    Start    End  Width  t~exp~   \w     \q     \k     \f   Frames
#--------------------------------------------------------------------------
  1  \w    -61.00 -23.00   0.50    7.29    --   12.33 -57.00 -90.00   76
  2  \w    -11.00  52.00   0.50    7.29    --   12.33 -99.00-150.00  126
  3  \w    -11.00  52.00   0.50    7.29    --   12.33 -99.00 -30.00  126
  4  \w      2.00  56.00   0.50    7.29    --   12.33-107.00  96.00  108
  5  \w    -81.00  16.00   0.50    7.29    --   -7.01 -57.00   0.00  194
  6  \w    -11.00  52.00   0.50    7.29    --   12.33 -99.00  30.00  126
  7  \w    -81.00  16.00   0.50    7.29    --   -7.01 -57.00 150.00  194
  8  \w    -84.00  16.00   0.50    7.29    --   -7.01 -37.00-120.00  200
;
_diffrn_measurement_device 'four-circle diffractometer'
_diffrn_measurement_device_type 'ROD, Synergy Custom system, HyPix'
_diffrn_measurement_method '\w scans'
_diffrn_orient_matrix_type 'CrysAlisPro convention (1999,Acta A55,543-557)'
_diffrn_orient_matrix_UB_11 -0.0168834000
_diffrn_orient_matrix_UB_12 -0.0548182000
_diffrn_orient_matrix_UB_13 -0.0018138000
_diffrn_orient_matrix_UB_21 -0.0273708000
_diffrn_orient_matrix_UB_22 0.0367555000
_diffrn_orient_matrix_UB_23 -0.0165009000
_diffrn_orient_matrix_UB_31 -0.0049155000
_diffrn_orient_matrix_UB_32 -0.0164666000
_diffrn_orient_matrix_UB_33 -0.0308449000
_diffrn_radiation_monochromator mirror
_diffrn_radiation_probe x-ray
_diffrn_radiation_type 'Mo K\a'
_diffrn_radiation_wavelength 0.71073
_diffrn_reflns_av_R_equivalents 0.0561
_diffrn_reflns_av_unetI/netI 0.0450
_diffrn_reflns_Laue_measured_fraction_full 1.000
_diffrn_reflns_Laue_measured_fraction_max 0.852
_diffrn_reflns_limit_h_max 37
_diffrn_reflns_limit_h_min -35
_diffrn_reflns_limit_k_max 13
_diffrn_reflns_limit_k_min -14
_diffrn_reflns_limit_l_max 33
_diffrn_reflns_limit_l_min -32
_diffrn_reflns_number 45228
_diffrn_reflns_point_group_measured_fraction_full 1.000
_diffrn_reflns_point_group_measured_fraction_max 0.852
_diffrn_reflns_theta_full 25.242
_diffrn_reflns_theta_max 30.764
_diffrn_reflns_theta_min 1.832
_diffrn_source 'Rotating-anode X-ray tube'
_diffrn_source_type 'Rigaku (Mo) X-ray Source'
_exptl_absorpt_coefficient_mu 0.072
_exptl_absorpt_correction_T_max 1.00000
_exptl_absorpt_correction_T_min 0.57516
_exptl_absorpt_correction_type multi-scan
_exptl_absorpt_process_details
;
CrysAlisPro 1.171.40.75a (Rigaku Oxford Diffraction, 2020)
Empirical absorption correction using spherical harmonics,
 implemented in SCALE3 ABSPACK scaling algorithm.
;
_exptl_crystal_colour 'light yellow'
_exptl_crystal_colour_modifier light
_exptl_crystal_colour_primary yellow
_exptl_crystal_density_diffrn 1.272
_exptl_crystal_description prism
_exptl_crystal_F_000 2224
_exptl_crystal_size_max 0.2
_exptl_crystal_size_mid 0.2
_exptl_crystal_size_min 0.1
_refine_diff_density_max 0.248
_refine_diff_density_min -0.242
_refine_diff_density_rms 0.044
_refine_ls_extinction_method none
_refine_ls_goodness_of_fit_ref 1.061
_refine_ls_hydrogen_treatment constr
_refine_ls_matrix_type full
_refine_ls_number_parameters 379
_refine_ls_number_reflns 7363
_refine_ls_number_restraints 0
_refine_ls_restrained_S_all 1.061
_refine_ls_R_factor_all 0.0711
_refine_ls_R_factor_gt 0.0456
_refine_ls_shift/su_max 0.001
_refine_ls_shift/su_mean 0.000
_refine_ls_structure_factor_coef Fsqd
_refine_ls_weighting_details 'w=1/[\s^2^(Fo^2^)+(0.0434P)^2^+2.4228P] where P=(Fo^2^+2Fc^2^)/3'
_refine_ls_weighting_scheme calc
_refine_ls_wR_factor_gt 0.0998
_refine_ls_wR_factor_ref 0.1080
_reflns_Friedel_coverage 0.000
_reflns_number_gt 5409
_reflns_number_total 7363
_reflns_threshold_expression 'I > 2\s(I)'
_cod_data_source_file d3cc02157b2.cif
_cod_data_source_block xtn201212-2
_cod_depositor_comments 'Adding full bibliography for 7131716--7131717.cif.'
_cod_database_code 7131717
_shelx_shelxl_version_number 2018/3
_chemical_oxdiff_formula 'C42 H26'
_chemical_oxdiff_usercomment 567_folded
_shelx_space_group_comment
;
The symmetry employed for this shelxl refinement is uniquely defined
by the following loop, which should always be used as a source of
symmetry information in preference to the above space-group names.
They are only intended as comments.
;
_shelx_estimated_absorpt_t_max 0.993
_shelx_estimated_absorpt_t_min 0.986
_reflns_odcompleteness_completeness 99.97
_reflns_odcompleteness_iscentric 1
_reflns_odcompleteness_theta 26.32
_olex2_refinement_description
;
1. Fixed Uiso
 At 1.2 times of:
  All C(H) groups
2.a Aromatic/amide H refined with riding coordinates:
 C19(H19), C16(H16), C26(H26), C23(H23), C18(H18), C17(H17), C3(H3), C36(H36),
 C4(H4), C25(H25), C6(H6), C24(H24), C33(H33), C35(H35), C30(H30), C38(H38),
 C12(H12), C41(H41), C39(H39), C9(H9), C31(H31), C40(H40), C5(H5), C11(H11),
 C32(H32), C10(H10)
;
_olex2_submission_special_instructions 'No special instructions were received'
_oxdiff_exptl_absorpt_empirical_details
;
Empirical correction (ABSPACK) includes:
- Absorption correction using spherical harmonics
- Frame scaling
;
_oxdiff_exptl_absorpt_empirical_full_max 1.900
_oxdiff_exptl_absorpt_empirical_full_min 0.500

loop_
_space_group_symop_operation_xyz
'x, y, z'
'-x, y, -z+1/2'
'x+1/2, y+1/2, z'
'-x+1/2, y+1/2, -z+1/2'
'-x, -y, -z'
'x, -y, z-1/2'
'-x+1/2, -y+1/2, -z'
'x+1/2, -y+1/2, z-1/2'

loop_
_atom_site_label
_atom_site_type_symbol
_atom_site_fract_x
_atom_site_fract_y
_atom_site_fract_z
_atom_site_U_iso_or_equiv
_atom_site_adp_type
_atom_site_occupancy
_atom_site_site_symmetry_order
_atom_site_calc_flag
_atom_site_refinement_flags_posn
_atom_site_refinement_flags_adp
_atom_site_refinement_flags_occupancy
_atom_site_disorder_assembly
_atom_site_disorder_group
C21 C 0.61073(5) 0.43154(11) 0.57709(6) 0.0193(2) Uani 1 1 d . . . . .
C14 C 0.68853(5) 0.32516(12) 0.54848(5) 0.0196(2) Uani 1 1 d . . . . .
C15 C 0.63069(5) 0.25355(11) 0.52474(5) 0.0200(2) Uani 1 1 d . . . . .
C28 C 0.60491(5) 0.45951(11) 0.62737(6) 0.0197(2) Uani 1 1 d . . . . .
C22 C 0.63644(5) 0.51945(12) 0.54983(5) 0.0199(2) Uani 1 1 d . . . . .
C1 C 0.74577(5) 0.27455(12) 0.58584(6) 0.0202(2) Uani 1 1 d . . . . .
C27 C 0.67384(5) 0.46336(12) 0.53158(5) 0.0197(2) Uani 1 1 d . . . . .
C7 C 0.85300(5) 0.25092(12) 0.64372(6) 0.0224(3) Uani 1 1 d . . . . .
C20 C 0.59141(5) 0.30753(12) 0.54061(5) 0.0199(2) Uani 1 1 d . . . . .
C19 C 0.53514(5) 0.24906(12) 0.51774(6) 0.0227(3) Uani 1 1 d . . . . .
H19 H 0.508594 0.284417 0.528811 0.027 Uiso 1 1 calc R U . . .
C29 C 0.58067(5) 0.36527(11) 0.65328(6) 0.0210(2) Uani 1 1 d . . . . .
C34 C 0.52891(5) 0.39401(12) 0.65445(6) 0.0224(3) Uani 1 1 d . . . . .
C8 C 0.82720(6) 0.12642(12) 0.64256(6) 0.0237(3) Uani 1 1 d . . . . .
C37 C 0.58543(6) 0.66549(12) 0.66637(6) 0.0222(3) Uani 1 1 d . . . . .
C16 C 0.61215(5) 0.14494(12) 0.48442(6) 0.0227(3) Uani 1 1 d . . . . .
H16 H 0.637995 0.110057 0.472279 0.027 Uiso 1 1 calc R U . . .
C2 C 0.80554(5) 0.34220(12) 0.61320(5) 0.0210(2) Uani 1 1 d . . . . .
C26 C 0.69071(5) 0.53495(12) 0.49574(6) 0.0233(3) Uani 1 1 d . . . . .
H26 H 0.714231 0.496162 0.481495 0.028 Uiso 1 1 calc R U . . .
C42 C 0.62668(5) 0.58235(11) 0.66455(6) 0.0207(2) Uani 1 1 d . . . . .
C23 C 0.62082(5) 0.64875(12) 0.53590(6) 0.0227(3) Uani 1 1 d . . . . .
H23 H 0.597299 0.688442 0.549895 0.027 Uiso 1 1 calc R U . . .
C18 C 0.51776(5) 0.13996(12) 0.47905(6) 0.0251(3) Uani 1 1 d . . . . .
H18 H 0.479511 0.100370 0.463973 0.030 Uiso 1 1 calc R U . . .
C17 C 0.55607(6) 0.08798(12) 0.46212(6) 0.0252(3) Uani 1 1 d . . . . .
H17 H 0.543817 0.013403 0.435250 0.030 Uiso 1 1 calc R U . . .
C3 C 0.82108(6) 0.47117(13) 0.61602(6) 0.0248(3) Uani 1 1 d . . . . .
H3 H 0.790195 0.535393 0.598254 0.030 Uiso 1 1 calc R U . . .
C36 C 0.52104(6) 0.63294(13) 0.63808(6) 0.0256(3) Uani 1 1 d . . . . .
H36 H 0.493036 0.702724 0.621335 0.031 Uiso 1 1 calc R U . . .
C13 C 0.76317(5) 0.13891(12) 0.60958(6) 0.0221(3) Uani 1 1 d . . . . .
C4 C 0.88245(6) 0.50487(14) 0.64521(6) 0.0289(3) Uani 1 1 d . . . . .
H4 H 0.893056 0.592541 0.646809 0.035 Uiso 1 1 calc R U . . .
C25 C 0.67339(6) 0.66211(13) 0.48081(6) 0.0268(3) Uani 1 1 d . . . . .
H25 H 0.684808 0.710171 0.456130 0.032 Uiso 1 1 calc R U . . .
C6 C 0.91400(5) 0.28494(14) 0.67254(6) 0.0274(3) Uani 1 1 d . . . . .
H6 H 0.945351 0.221740 0.692318 0.033 Uiso 1 1 calc R U . . .
C24 C 0.63929(6) 0.71977(12) 0.50185(6) 0.0264(3) Uani 1 1 d . . . . .
H24 H 0.628663 0.807912 0.492864 0.032 Uiso 1 1 calc R U . . .
C33 C 0.50645(6) 0.29959(13) 0.67669(6) 0.0288(3) Uani 1 1 d . . . . .
H33 H 0.470399 0.316188 0.675823 0.035 Uiso 1 1 calc R U . . .
C35 C 0.49685(6) 0.51693(12) 0.63293(6) 0.0253(3) Uani 1 1 d . . . . .
H35 H 0.453791 0.514239 0.612950 0.030 Uiso 1 1 calc R U . . .
C30 C 0.60904(6) 0.24591(12) 0.67582(6) 0.0254(3) Uani 1 1 d . . . . .
H30 H 0.643897 0.226268 0.674850 0.030 Uiso 1 1 calc R U . . .
C38 C 0.60675(6) 0.78576(12) 0.69627(6) 0.0280(3) Uani 1 1 d . . . . .
H38 H 0.578796 0.844873 0.695491 0.034 Uiso 1 1 calc R U . . .
C12 C 0.72975(6) 0.03311(13) 0.60770(6) 0.0277(3) Uani 1 1 d . . . . .
H12 H 0.686713 0.039593 0.587316 0.033 Uiso 1 1 calc R U . . .
C41 C 0.68814(6) 0.61773(13) 0.69658(6) 0.0258(3) Uani 1 1 d . . . . .
H41 H 0.716430 0.560219 0.696974 0.031 Uiso 1 1 calc R U . . .
C39 C 0.66746(6) 0.82008(13) 0.72682(6) 0.0317(3) Uani 1 1 d . . . . .
H39 H 0.681079 0.901799 0.747169 0.038 Uiso 1 1 calc R U . . .
C9 C 0.85707(6) 0.01165(13) 0.67119(6) 0.0295(3) Uani 1 1 d . . . . .
H9 H 0.900333 0.005424 0.693446 0.035 Uiso 1 1 calc R U . . .
C31 C 0.58714(7) 0.15578(12) 0.69955(6) 0.0317(3) Uani 1 1 d . . . . .
H31 H 0.607347 0.075588 0.715574 0.038 Uiso 1 1 calc R U . . .
C40 C 0.70854(6) 0.73524(13) 0.72778(6) 0.0305(3) Uani 1 1 d . . . . .
H40 H 0.750611 0.757662 0.749793 0.037 Uiso 1 1 calc R U . . .
C5 C 0.92827(6) 0.41234(14) 0.67196(6) 0.0299(3) Uani 1 1 d . . . . .
H5 H 0.969561 0.436694 0.689905 0.036 Uiso 1 1 calc R U . . .
C11 C 0.75989(7) -0.08205(13) 0.63591(6) 0.0332(3) Uani 1 1 d . . . . .
H11 H 0.736919 -0.154363 0.633979 0.040 Uiso 1 1 calc R U . . .
C32 C 0.53567(7) 0.18312(13) 0.69980(7) 0.0335(3) Uani 1 1 d . . . . .
H32 H 0.520431 0.121474 0.715948 0.040 Uiso 1 1 calc R U . . .
C10 C 0.82293(7) -0.09346(14) 0.66685(6) 0.0337(3) Uani 1 1 d . . . . .
H10 H 0.842524 -0.173433 0.685000 0.040 Uiso 1 1 calc R U . . .

loop_
_atom_site_aniso_label
_atom_site_aniso_U_11
_atom_site_aniso_U_22
_atom_site_aniso_U_33
_atom_site_aniso_U_23
_atom_site_aniso_U_13
_atom_site_aniso_U_12
C21 0.0138(5) 0.0215(6) 0.0216(6) 0.0009(4) 0.0093(5) 0.0022(4)
C14 0.0202(5) 0.0237(6) 0.0185(5) -0.0042(4) 0.0129(5) -0.0019(5)
C15 0.0182(5) 0.0217(6) 0.0187(5) 0.0014(4) 0.0094(5) 0.0004(5)
C28 0.0155(5) 0.0214(6) 0.0213(6) 0.0022(4) 0.0097(5) 0.0038(5)
C22 0.0158(5) 0.0236(6) 0.0185(6) -0.0014(4) 0.0084(5) -0.0009(5)
C1 0.0198(5) 0.0245(6) 0.0189(5) -0.0029(4) 0.0123(5) -0.0008(5)
C27 0.0157(5) 0.0226(6) 0.0187(5) -0.0025(4) 0.0083(5) -0.0012(5)
C7 0.0207(6) 0.0309(7) 0.0163(5) -0.0026(5) 0.0106(5) 0.0011(5)
C20 0.0184(5) 0.0225(6) 0.0183(5) 0.0010(4) 0.0099(5) 0.0004(5)
C19 0.0189(5) 0.0280(7) 0.0222(6) 0.0025(5) 0.0120(5) -0.0003(5)
C29 0.0223(6) 0.0214(6) 0.0182(6) -0.0008(4) 0.0105(5) -0.0014(5)
C34 0.0245(6) 0.0243(6) 0.0200(6) -0.0004(5) 0.0133(5) -0.0021(5)
C8 0.0246(6) 0.0297(7) 0.0170(6) -0.0012(5) 0.0117(5) 0.0033(5)
C37 0.0294(6) 0.0206(6) 0.0228(6) 0.0048(5) 0.0184(5) 0.0038(5)
C16 0.0234(6) 0.0220(6) 0.0216(6) 0.0000(5) 0.0119(5) 0.0020(5)
C2 0.0185(5) 0.0282(7) 0.0173(5) -0.0034(4) 0.0106(5) -0.0002(5)
C26 0.0204(6) 0.0304(7) 0.0215(6) -0.0025(5) 0.0131(5) -0.0023(5)
C42 0.0242(6) 0.0214(6) 0.0189(6) 0.0030(4) 0.0134(5) 0.0020(5)
C23 0.0195(6) 0.0242(6) 0.0229(6) -0.0006(5) 0.0108(5) 0.0017(5)
C18 0.0207(6) 0.0270(7) 0.0234(6) 0.0029(5) 0.0096(5) -0.0049(5)
C17 0.0281(6) 0.0206(6) 0.0215(6) -0.0009(5) 0.0104(5) -0.0033(5)
C3 0.0217(6) 0.0278(7) 0.0237(6) -0.0054(5) 0.0118(5) -0.0023(5)
C36 0.0278(6) 0.0264(7) 0.0309(7) 0.0080(5) 0.0216(6) 0.0085(5)
C13 0.0238(6) 0.0248(6) 0.0177(6) -0.0019(5) 0.0116(5) 0.0014(5)
C4 0.0267(6) 0.0340(7) 0.0243(6) -0.0074(5) 0.0130(5) -0.0083(6)
C25 0.0272(6) 0.0302(7) 0.0236(6) 0.0018(5) 0.0146(5) -0.0043(5)
C6 0.0185(6) 0.0410(8) 0.0201(6) -0.0009(5) 0.0091(5) 0.0028(5)
C24 0.0259(6) 0.0233(6) 0.0246(6) 0.0018(5) 0.0108(5) 0.0010(5)
C33 0.0317(7) 0.0306(7) 0.0293(7) -0.0008(5) 0.0201(6) -0.0059(6)
C35 0.0225(6) 0.0316(7) 0.0279(6) 0.0054(5) 0.0177(5) 0.0040(5)
C30 0.0258(6) 0.0235(6) 0.0224(6) -0.0023(5) 0.0106(5) 0.0010(5)
C38 0.0395(7) 0.0208(6) 0.0323(7) 0.0022(5) 0.0252(6) 0.0044(6)
C12 0.0269(6) 0.0292(7) 0.0233(6) 0.0011(5) 0.0116(5) -0.0017(5)
C41 0.0222(6) 0.0280(7) 0.0249(6) 0.0003(5) 0.0117(5) 0.0026(5)
C39 0.0425(8) 0.0230(7) 0.0293(7) -0.0035(5) 0.0198(6) -0.0036(6)
C9 0.0285(7) 0.0357(8) 0.0209(6) 0.0034(5) 0.0117(5) 0.0080(6)
C31 0.0403(8) 0.0188(6) 0.0280(7) 0.0019(5) 0.0139(6) 0.0005(6)
C40 0.0268(6) 0.0328(7) 0.0250(6) -0.0021(5) 0.0101(5) -0.0049(6)
C5 0.0185(6) 0.0469(8) 0.0220(6) -0.0060(6) 0.0097(5) -0.0068(6)
C11 0.0412(8) 0.0275(7) 0.0251(7) 0.0028(5) 0.0148(6) -0.0025(6)
C32 0.0432(8) 0.0268(7) 0.0325(7) 0.0018(5) 0.0224(6) -0.0091(6)
C10 0.0426(8) 0.0292(7) 0.0235(6) 0.0062(5) 0.0148(6) 0.0095(6)

loop_
_atom_type_symbol
_atom_type_description
_atom_type_scat_dispersion_real
_atom_type_scat_dispersion_imag
_atom_type_scat_source
C C 0.0033 0.0016 'International Tables Vol C Tables 4.2.6.8 and 6.1.1.4'
H H 0.0000 0.0000 'International Tables Vol C Tables 4.2.6.8 and 6.1.1.4'

loop_
_geom_angle_atom_site_label_1
_geom_angle_atom_site_label_2
_geom_angle_atom_site_label_3
_geom_angle
_geom_angle_site_symmetry_1
_geom_angle_site_symmetry_3
_geom_angle_publ_flag
C28 C21 C22 125.31(11) . . ?
C28 C21 C20 123.87(11) . . ?
C20 C21 C22 110.81(9) . . ?
C1 C14 C15 125.03(11) . . ?
C1 C14 C27 125.54(11) . . ?
C27 C14 C15 109.05(10) . . ?
C20 C15 C14 115.93(10) . . ?
C16 C15 C14 124.10(10) . . ?
C16 C15 C20 119.77(11) . . ?
C21 C28 C29 122.24(11) . . ?
C21 C28 C42 122.74(11) . . ?
C42 C28 C29 114.85(10) . . ?
C27 C22 C21 116.79(10) . . ?
C23 C22 C21 123.83(10) . . ?
C23 C22 C27 119.08(11) . . ?
C14 C1 C2 127.61(12) . . ?
C14 C1 C13 127.68(11) . . ?
C2 C1 C13 104.71(10) . . ?
C22 C27 C14 115.64(10) . . ?
C26 C27 C14 124.58(10) . . ?
C26 C27 C22 119.61(11) . . ?
C2 C7 C8 109.11(10) . . ?
C6 C7 C8 129.01(12) . . ?
C6 C7 C2 121.78(12) . . ?
C15 C20 C21 117.00(10) . . ?
C19 C20 C21 123.46(11) . . ?
C19 C20 C15 119.37(11) . . ?
C20 C19 H19 119.8 . . ?
C18 C19 C20 120.43(11) . . ?
C18 C19 H19 119.8 . . ?
C34 C29 C28 120.87(11) . . ?
C30 C29 C28 119.67(10) . . ?
C30 C29 C34 119.45(11) . . ?
C29 C34 C35 123.33(11) . . ?
C33 C34 C29 118.44(11) . . ?
C33 C34 C35 118.23(11) . . ?
C13 C8 C7 108.82(11) . . ?
C9 C8 C7 129.22(11) . . ?
C9 C8 C13 121.85(12) . . ?
C42 C37 C36 123.25(11) . . ?
C38 C37 C42 118.44(11) . . ?
C38 C37 C36 118.31(11) . . ?
C15 C16 H16 120.0 . . ?
C17 C16 C15 120.09(11) . . ?
C17 C16 H16 120.0 . . ?
C7 C2 C1 108.48(11) . . ?
C3 C2 C1 132.95(11) . . ?
C3 C2 C7 118.50(11) . . ?
C27 C26 H26 119.8 . . ?
C25 C26 C27 120.36(11) . . ?
C25 C26 H26 119.8 . . ?
C37 C42 C28 120.55(11) . . ?
C41 C42 C28 120.11(11) . . ?
C41 C42 C37 119.32(11) . . ?
C22 C23 H23 119.7 . . ?
C24 C23 C22 120.62(11) . . ?
C24 C23 H23 119.7 . . ?
C19 C18 H18 119.9 . . ?
C19 C18 C17 120.25(11) . . ?
C17 C18 H18 119.9 . . ?
C16 C17 C18 120.06(12) . . ?
C16 C17 H17 120.0 . . ?
C18 C17 H17 120.0 . . ?
C2 C3 H3 120.3 . . ?
C2 C3 C4 119.36(12) . . ?
C4 C3 H3 120.3 . . ?
C37 C36 H36 116.0 . . ?
C35 C36 C37 127.98(11) . . ?
C35 C36 H36 116.0 . . ?
C8 C13 C1 108.53(10) . . ?
C12 C13 C1 133.05(11) . . ?
C12 C13 C8 118.33(11) . . ?
C3 C4 H4 119.5 . . ?
C5 C4 C3 121.09(13) . . ?
C5 C4 H4 119.5 . . ?
C26 C25 H25 119.9 . . ?
C26 C25 C24 120.15(11) . . ?
C24 C25 H25 119.9 . . ?
C7 C6 H6 120.6 . . ?
C5 C6 C7 118.86(12) . . ?
C5 C6 H6 120.6 . . ?
C23 C24 C25 120.02(12) . . ?
C23 C24 H24 120.0 . . ?
C25 C24 H24 120.0 . . ?
C34 C33 H33 119.4 . . ?
C32 C33 C34 121.25(12) . . ?
C32 C33 H33 119.4 . . ?
C34 C35 H35 116.2 . . ?
C36 C35 C34 127.62(11) . . ?
C36 C35 H35 116.2 . . ?
C29 C30 H30 119.5 . . ?
C31 C30 C29 120.99(12) . . ?
C31 C30 H30 119.5 . . ?
C37 C38 H38 119.3 . . ?
C39 C38 C37 121.36(12) . . ?
C39 C38 H38 119.3 . . ?
C13 C12 H12 120.3 . . ?
C11 C12 C13 119.49(12) . . ?
C11 C12 H12 120.3 . . ?
C42 C41 H41 119.5 . . ?
C40 C41 C42 121.03(12) . . ?
C40 C41 H41 119.5 . . ?
C38 C39 H39 120.1 . . ?
C38 C39 C40 119.88(13) . . ?
C40 C39 H39 120.1 . . ?
C8 C9 H9 120.5 . . ?
C10 C9 C8 119.00(12) . . ?
C10 C9 H9 120.5 . . ?
C30 C31 H31 120.2 . . ?
C32 C31 C30 119.64(12) . . ?
C32 C31 H31 120.2 . . ?
C41 C40 C39 119.80(12) . . ?
C41 C40 H40 120.1 . . ?
C39 C40 H40 120.1 . . ?
C4 C5 H5 119.9 . . ?
C6 C5 C4 120.23(12) . . ?
C6 C5 H5 119.9 . . ?
C12 C11 H11 119.3 . . ?
C10 C11 C12 121.35(13) . . ?
C10 C11 H11 119.3 . . ?
C33 C32 C31 120.16(12) . . ?
C33 C32 H32 119.9 . . ?
C31 C32 H32 119.9 . . ?
C9 C10 C11 119.93(12) . . ?
C9 C10 H10 120.0 . . ?
C11 C10 H10 120.0 . . ?

loop_
_geom_bond_atom_site_label_1
_geom_bond_atom_site_label_2
_geom_bond_distance
_geom_bond_site_symmetry_2
_geom_bond_publ_flag
C21 C28 1.3476(16) . ?
C21 C22 1.4948(16) . ?
C21 C20 1.4893(16) . ?
C14 C15 1.4897(16) . ?
C14 C1 1.3575(16) . ?
C14 C27 1.4894(17) . ?
C15 C20 1.4039(16) . ?
C15 C16 1.3974(16) . ?
C28 C29 1.4883(16) . ?
C28 C42 1.4873(17) . ?
C22 C27 1.4097(16) . ?
C22 C23 1.3950(17) . ?
C1 C2 1.4962(16) . ?
C1 C13 1.4999(17) . ?
C27 C26 1.3947(17) . ?
C7 C8 1.4570(18) . ?
C7 C2 1.4072(17) . ?
C7 C6 1.3894(17) . ?
C20 C19 1.3955(16) . ?
C19 H19 0.9500 . ?
C19 C18 1.3829(18) . ?
C29 C34 1.4063(16) . ?
C29 C30 1.3965(17) . ?
C34 C33 1.4018(17) . ?
C34 C35 1.4611(17) . ?
C8 C13 1.4086(16) . ?
C8 C9 1.3875(18) . ?
C37 C42 1.4065(16) . ?
C37 C36 1.4661(17) . ?
C37 C38 1.4012(18) . ?
C16 H16 0.9500 . ?
C16 C17 1.3870(17) . ?
C2 C3 1.3958(18) . ?
C26 H26 0.9500 . ?
C26 C25 1.3832(18) . ?
C42 C41 1.3951(17) . ?
C23 H23 0.9500 . ?
C23 C24 1.3848(17) . ?
C18 H18 0.9500 . ?
C18 C17 1.3910(18) . ?
C17 H17 0.9500 . ?
C3 H3 0.9500 . ?
C3 C4 1.3959(17) . ?
C36 H36 0.9500 . ?
C36 C35 1.3392(18) . ?
C13 C12 1.3940(18) . ?
C4 H4 0.9500 . ?
C4 C5 1.3892(19) . ?
C25 H25 0.9500 . ?
C25 C24 1.3907(18) . ?
C6 H6 0.9500 . ?
C6 C5 1.382(2) . ?
C24 H24 0.9500 . ?
C33 H33 0.9500 . ?
C33 C32 1.3783(19) . ?
C35 H35 0.9500 . ?
C30 H30 0.9500 . ?
C30 C31 1.3846(18) . ?
C38 H38 0.9500 . ?
C38 C39 1.3789(19) . ?
C12 H12 0.9500 . ?
C12 C11 1.3911(19) . ?
C41 H41 0.9500 . ?
C41 C40 1.3831(18) . ?
C39 H39 0.9500 . ?
C39 C40 1.384(2) . ?
C9 H9 0.9500 . ?
C9 C10 1.382(2) . ?
C31 H31 0.9500 . ?
C31 C32 1.383(2) . ?
C40 H40 0.9500 . ?
C5 H5 0.9500 . ?
C11 H11 0.9500 . ?
C11 C10 1.390(2) . ?
C32 H32 0.9500 . ?
C10 H10 0.9500 . ?

loop_
_geom_torsion_atom_site_label_1
_geom_torsion_atom_site_label_2
_geom_torsion_atom_site_label_3
_geom_torsion_atom_site_label_4
_geom_torsion
_geom_torsion_site_symmetry_1
_geom_torsion_site_symmetry_2
_geom_torsion_site_symmetry_3
_geom_torsion_site_symmetry_4
_geom_torsion_publ_flag
C21 C28 C29 C34 -122.41(13) . . . . ?
C21 C28 C29 C30 56.59(16) . . . . ?
C21 C28 C42 C37 120.25(13) . . . . ?
C21 C28 C42 C41 -58.05(16) . . . . ?
C21 C22 C27 C14 -6.28(15) . . . . ?
C21 C22 C27 C26 169.18(10) . . . . ?
C21 C22 C23 C24 -170.46(11) . . . . ?
C21 C20 C19 C18 174.11(11) . . . . ?
C14 C15 C20 C21 2.01(15) . . . . ?
C14 C15 C20 C19 177.31(10) . . . . ?
C14 C15 C16 C17 -176.92(11) . . . . ?
C14 C1 C2 C7 -174.67(11) . . . . ?
C14 C1 C2 C3 8.7(2) . . . . ?
C14 C1 C13 C8 175.66(11) . . . . ?
C14 C1 C13 C12 -8.0(2) . . . . ?
C14 C27 C26 C25 178.11(11) . . . . ?
C15 C14 C1 C2 -177.61(11) . . . . ?
C15 C14 C1 C13 1.51(18) . . . . ?
C15 C14 C27 C22 49.96(13) . . . . ?
C15 C14 C27 C26 -125.25(12) . . . . ?
C15 C20 C19 C18 -0.87(17) . . . . ?
C15 C16 C17 C18 0.93(18) . . . . ?
C28 C21 C22 C27 140.99(12) . . . . ?
C28 C21 C22 C23 -45.38(17) . . . . ?
C28 C21 C20 C15 -138.63(12) . . . . ?
C28 C21 C20 C19 46.28(17) . . . . ?
C28 C29 C34 C33 177.25(11) . . . . ?
C28 C29 C34 C35 -2.04(18) . . . . ?
C28 C29 C30 C31 -179.32(11) . . . . ?
C28 C42 C41 C40 175.74(11) . . . . ?
C22 C21 C28 C29 -177.98(10) . . . . ?
C22 C21 C28 C42 -2.97(18) . . . . ?
C22 C21 C20 C15 41.96(14) . . . . ?
C22 C21 C20 C19 -133.13(11) . . . . ?
C22 C27 C26 C25 3.08(17) . . . . ?
C22 C23 C24 C25 0.43(18) . . . . ?
C1 C14 C15 C20 125.54(12) . . . . ?
C1 C14 C15 C16 -59.66(17) . . . . ?
C1 C14 C27 C22 -123.31(12) . . . . ?
C1 C14 C27 C26 61.48(16) . . . . ?
C1 C2 C3 C4 -179.68(11) . . . . ?
C1 C13 C12 C11 -178.50(12) . . . . ?
C27 C14 C15 C20 -47.77(13) . . . . ?
C27 C14 C15 C16 127.03(12) . . . . ?
C27 C14 C1 C2 -5.39(18) . . . . ?
C27 C14 C1 C13 173.73(11) . . . . ?
C27 C22 C23 C24 3.03(17) . . . . ?
C27 C26 C25 C24 0.41(18) . . . . ?
C7 C8 C13 C1 2.30(13) . . . . ?
C7 C8 C13 C12 -174.67(10) . . . . ?
C7 C8 C9 C10 176.09(12) . . . . ?
C7 C2 C3 C4 3.91(17) . . . . ?
C7 C6 C5 C4 2.47(18) . . . . ?
C20 C21 C28 C29 2.69(17) . . . . ?
C20 C21 C28 C42 177.71(10) . . . . ?
C20 C21 C22 C27 -39.61(13) . . . . ?
C20 C21 C22 C23 134.02(11) . . . . ?
C20 C15 C16 C17 -2.30(17) . . . . ?
C20 C19 C18 C17 -0.50(18) . . . . ?
C19 C18 C17 C16 0.48(18) . . . . ?
C29 C28 C42 C37 -64.39(14) . . . . ?
C29 C28 C42 C41 117.31(12) . . . . ?
C29 C34 C33 C32 2.91(19) . . . . ?
C29 C34 C35 C36 -33.2(2) . . . . ?
C29 C30 C31 C32 1.28(19) . . . . ?
C34 C29 C30 C31 -0.30(18) . . . . ?
C34 C33 C32 C31 -2.0(2) . . . . ?
C8 C7 C2 C1 -4.88(13) . . . . ?
C8 C7 C2 C3 172.36(10) . . . . ?
C8 C7 C6 C5 -174.81(12) . . . . ?
C8 C13 C12 C11 -2.43(17) . . . . ?
C8 C9 C10 C11 -1.95(19) . . . . ?
C37 C42 C41 C40 -2.58(18) . . . . ?
C37 C36 C35 C34 0.1(2) . . . . ?
C37 C38 C39 C40 0.58(19) . . . . ?
C16 C15 C20 C21 -173.04(10) . . . . ?
C16 C15 C20 C19 2.26(17) . . . . ?
C2 C1 C13 C8 -5.06(12) . . . . ?
C2 C1 C13 C12 171.29(12) . . . . ?
C2 C7 C8 C13 1.62(13) . . . . ?
C2 C7 C8 C9 -174.51(12) . . . . ?
C2 C7 C6 C5 0.99(18) . . . . ?
C2 C3 C4 C5 -0.57(18) . . . . ?
C26 C25 C24 C23 -2.19(19) . . . . ?
C42 C28 C29 C34 62.21(14) . . . . ?
C42 C28 C29 C30 -118.79(12) . . . . ?
C42 C37 C36 C35 31.16(19) . . . . ?
C42 C37 C38 C39 -3.79(18) . . . . ?
C42 C41 C40 C39 -0.67(19) . . . . ?
C23 C22 C27 C14 179.77(10) . . . . ?
C23 C22 C27 C26 -4.76(16) . . . . ?
C3 C4 C5 C6 -2.71(19) . . . . ?
C36 C37 C42 C28 5.95(17) . . . . ?
C36 C37 C42 C41 -175.74(11) . . . . ?
C36 C37 C38 C39 176.65(11) . . . . ?
C13 C1 C2 C7 6.05(12) . . . . ?
C13 C1 C2 C3 -170.63(12) . . . . ?
C13 C8 C9 C10 0.40(18) . . . . ?
C13 C12 C11 C10 0.94(19) . . . . ?
C6 C7 C8 C13 177.85(12) . . . . ?
C6 C7 C8 C9 1.7(2) . . . . ?
C6 C7 C2 C1 178.58(10) . . . . ?
C6 C7 C2 C3 -4.19(17) . . . . ?
C33 C34 C35 C36 147.52(13) . . . . ?
C35 C34 C33 C32 -177.77(12) . . . . ?
C30 C29 C34 C33 -1.75(17) . . . . ?
C30 C29 C34 C35 178.96(11) . . . . ?
C30 C31 C32 C33 -0.1(2) . . . . ?
C38 C37 C42 C28 -173.60(10) . . . . ?
C38 C37 C42 C41 4.72(17) . . . . ?
C38 C37 C36 C35 -149.30(13) . . . . ?
C38 C39 C40 C41 1.7(2) . . . . ?
C12 C11 C10 C9 1.3(2) . . . . ?
C9 C8 C13 C1 178.78(11) . . . . ?
C9 C8 C13 C12 1.80(17) . . . . ?
